data_6000180
loop_
_publ_author_name
'Chen, Z. R.'
'Li, J. H.'
'Li, H. J.'
'Su, W. P.'
'Cao, R.'

_publ_section_title
;
 Synthesis and crystal structure of compound [ZnS6(C12H8N2)]
;
_journal_name_full 'Chinese Journal of Structural Chemistry'
_journal_page_first 11
_journal_page_last 14
_journal_volume 19
_journal_year 2000
_chemical_formula_sum 'C12 H8 N2 S6 Zn'
_space_group_name_H-M_alt 'P -1'
_cell_angle_alpha 110.000
_cell_angle_beta 99.220
_cell_angle_gamma 100.570
_cell_length_a 8.1590
_cell_length_b 9.4850
_cell_length_c 11.9970
_cell_volume 832.27
_cod_database_code 6000180

loop_
_atom_site_label
_atom_site_fract_x
_atom_site_fract_y
_atom_site_fract_z
? ? ? ?
